data_7702484
loop_
_publ_author_name
'El Fallah, M. Salah'
'Ribas, Joan'
'Solans, Xavier'
'Font-Bardia, Merc\'e'

_publ_section_title
;
 Synthesis, structure and magnetic properties of a new one-dimensional
 copper(II) complex with [Cr(CN)6]3&#x2212;. Comparison with the
 [Fe(CN)6]3&#x2212; analogue
;
_journal_issue 3
_journal_name_full 'Journal of the Chemical Society, Dalton Transactions'
_journal_page_first 247
_journal_paper_doi 10.1039/b008314n
_journal_year 2001
_chemical_formula_sum 'C38 H80 Cl Cr Cu2 N14 O8'
_chemical_formula_weight 1075.68
_space_group_IT_number 14
_space_group_name_Hall '-P 2ybc'
_space_group_name_H-M_alt 'P 1 21/c 1'
_atom_sites_solution_hydrogens geom
_atom_sites_solution_primary direct
_atom_sites_solution_secondary difmap
_audit_creation_method SHELXL-97
_cell_angle_alpha 90.00
_cell_angle_beta 92.7510(10)
_cell_angle_gamma 90.00
_cell_formula_units_Z 2
_cell_length_a 10.6760(10)
_cell_length_b 15.4830(10)
_cell_length_c 15.8860(10)
_cell_measurement_temperature 293(2)
_cell_volume 2622.9(3)
_computing_structure_refinement 'SHELXL-97 (Sheldrick, 1997)'
_computing_structure_solution 'SHELXS-97 (Sheldrick, 1990)'
_diffrn_ambient_temperature 293(2)
_diffrn_measured_fraction_theta_full 0.753
_diffrn_measured_fraction_theta_max 0.753
_diffrn_radiation_monochromator graphite
_diffrn_radiation_source 'fine-focus sealed tube'
_diffrn_radiation_type MoK\a
_diffrn_radiation_wavelength 0.71069
_diffrn_reflns_av_R_equivalents 0.0784
_diffrn_reflns_av_sigmaI/netI 0.1034
_diffrn_reflns_limit_h_max 12
_diffrn_reflns_limit_h_min -13
_diffrn_reflns_limit_k_max 20
_diffrn_reflns_limit_k_min 0
_diffrn_reflns_limit_l_max 23
_diffrn_reflns_limit_l_min 0
_diffrn_reflns_number 19097
_diffrn_reflns_theta_max 31.62
_diffrn_reflns_theta_min 2.88
_exptl_absorpt_coefficient_mu 1.157
_exptl_crystal_density_diffrn 1.360
_exptl_crystal_density_method 'not measured'
_exptl_crystal_F_000 1138
_refine_diff_density_max 0.595
_refine_diff_density_min -0.948
_refine_diff_density_rms 0.073
_refine_ls_extinction_expression Fc
_refine_ls_extinction_method none
_refine_ls_goodness_of_fit_ref 0.850
_refine_ls_hydrogen_treatment mixed
_refine_ls_matrix_type full
_refine_ls_number_parameters 294
_refine_ls_number_reflns 6861
_refine_ls_number_restraints 10
_refine_ls_restrained_S_all 0.862
_refine_ls_R_factor_all 0.1740
_refine_ls_R_factor_gt 0.0496
_refine_ls_shift/su_max 0.000
_refine_ls_shift/su_mean 0.000
_refine_ls_structure_factor_coef Fsqd
_refine_ls_weighting_details 'w=1/[\s^2^(Fo^2^)+(0.0816P)^2^+0.0000P] where P=(Fo^2^+2Fc^2^)/3'
_refine_ls_weighting_scheme calc
_refine_ls_wR_factor_gt 0.1324
_refine_ls_wR_factor_ref 0.1580
_reflns_number_gt 6861
_reflns_number_total 7078
_reflns_threshold_expression >2sigma(I)
_cod_data_source_file b008314n.txt
_cod_data_source_block compoud_1_(Cu-Cr)
_cod_depositor_comments
;
The following automatic conversions were performed:

data item '_refine_ls_weighting_scheme' value 'calc
w=1/[\s^2^(Fo^2^)+(0.0816P)^2^+0.0000P] where P=(Fo^2^+2Fc^2^)/3' was
changed to 'calc'. A new data item '_refine_ls_weighting_details' was
created with the value set to
'w=1/[\s^2^(Fo^2^)+(0.0816P)^2^+0.0000P] where P=(Fo^2^+2Fc^2^)/3'.

Automatic conversion script
Id: cif_fix_values 6909 2019-04-08 15:41:33Z antanas 
;
_cod_database_code 7702484

loop_
_symmetry_equiv_pos_as_xyz
'x, y, z'
'-x, y+1/2, -z+1/2'
'-x, -y, -z'
'x, -y-1/2, z-1/2'

loop_
_atom_site_label
_atom_site_type_symbol
_atom_site_fract_x
_atom_site_fract_y
_atom_site_fract_z
_atom_site_U_iso_or_equiv
_atom_site_adp_type
_atom_site_occupancy
_atom_site_calc_flag
_atom_site_refinement_flags
Cu2 Cu 0.5000 0.0000 0.5000 0.04002(17) Uani 1 d S
Cu1 Cu 1.0000 0.0000 1.0000 0.04468(18) Uani 1 d S
Cr Cr 1.0000 0.0000 0.5000 0.03244(18) Uani 1 d S
Cl Cl 0.5000 0.0000 1.0000 0.1356(11) Uani 1 d SD
N1 N 1.1208(3) -0.0299(2) 0.90974(18) 0.0496(8) Uani 1 d .
N2 N 0.9576(3) 0.11994(19) 0.95239(19) 0.0505(8) Uani 1 d .
C1 C 1.0945(4) 0.0048(3) 0.8214(2) 0.0551(10) Uani 1 d .
H1 H 1.021(3) -0.043(2) 0.796(2) 0.041(9) Uiso 1 d .
C2 C 1.0705(4) 0.1015(3) 0.8240(2) 0.0601(12) Uani 1 d .
H2 H 1.0741 0.1233 0.7669 0.072 Uiso 1 calc R
H2A H 1.1394 0.1277 0.8568 0.072 Uiso 1 calc R
C3 C 0.9479(4) 0.1343(2) 0.8596(2) 0.0543(11) Uani 1 d .
C4 C 0.8491(5) 0.1535(3) 0.9976(3) 0.0669(12) Uani 1 d .
H4 H 0.7713 0.1308 0.9725 0.080 Uiso 1 calc R
H4A H 0.8463 0.2161 0.9943 0.080 Uiso 1 calc R
C5 C 0.8658(4) 0.1251(2) 1.0879(3) 0.0580(11) Uani 1 d .
H5 H 0.9399 0.1520 1.1141 0.070 Uiso 1 calc R
H5A H 0.7937 0.1424 1.1188 0.070 Uiso 1 calc R
C6 C 1.2081(5) -0.0136(3) 0.7681(3) 0.0893(16) Uani 1 d .
H6 H 1.2224 -0.0747 0.7659 0.107 Uiso 1 calc R
H6A H 1.2810 0.0145 0.7930 0.107 Uiso 1 calc R
H6B H 1.1917 0.0080 0.7120 0.107 Uiso 1 calc R
C7 C 0.8344(4) 0.0870(3) 0.8208(3) 0.0689(13) Uani 1 d .
H7 H 0.8336 0.0288 0.8416 0.069(13) Uiso 1 calc R
H7A H 0.8388 0.0863 0.7606 0.083 Uiso 1 calc R
H7B H 0.7592 0.1161 0.8358 0.083 Uiso 1 calc R
C8 C 0.9362(6) 0.2313(3) 0.8411(4) 0.0937(17) Uani 1 d .
H8 H 1.0075 0.2610 0.8664 0.112 Uiso 1 calc R
H8A H 0.8610 0.2531 0.8642 0.112 Uiso 1 calc R
H8B H 0.9329 0.2405 0.7813 0.112 Uiso 1 calc R
N3 N 0.5099(3) -0.06001(16) 0.38631(18) 0.0434(8) Uani 1 d .
N4 N 0.5952(3) -0.09596(15) 0.56403(17) 0.0388(7) Uani 1 d .
C9 C 0.5005(4) -0.1571(2) 0.3805(2) 0.0552(11) Uani 1 d .
C10 C 0.5999(4) -0.1938(2) 0.4435(2) 0.0553(11) Uani 1 d .
H10 H 0.6115 -0.2543 0.4298 0.066 Uiso 1 calc R
H10A H 0.6784 -0.1647 0.4340 0.066 Uiso 1 calc R
C11 C 0.5771(4) -0.1881(2) 0.5377(2) 0.0457(9) Uani 1 d .
H11 H 0.4915 -0.2067 0.5482 0.055 Uiso 1 calc R
C12 C 0.5676(4) -0.0814(2) 0.6553(2) 0.0530(10) Uani 1 d .
H12 H 0.4831 -0.1001 0.6657 0.064 Uiso 1 calc R
H12A H 0.6258 -0.1142 0.6916 0.064 Uiso 1 calc R
C13 C 0.5815(4) 0.0129(2) 0.6728(2) 0.0579(11) Uani 1 d .
H13 H 0.6666 0.0314 0.6636 0.070 Uiso 1 calc R
H13A H 0.5634 0.0251 0.7309 0.070 Uiso 1 calc R
C14 C 0.5334(6) -0.1867(3) 0.2928(3) 0.102(2) Uani 1 d .
H14 H 0.6147 -0.1650 0.2804 0.123 Uiso 1 calc R
H14A H 0.4720 -0.1650 0.2520 0.123 Uiso 1 calc R
H14B H 0.5342 -0.2486 0.2908 0.123 Uiso 1 calc R
C15 C 0.3760(6) -0.1913(3) 0.3916(4) 0.1010(19) Uani 1 d .
H15 H 0.3181 -0.1661 0.3505 0.121 Uiso 1 calc R
H15A H 0.3505 -0.1776 0.4472 0.121 Uiso 1 calc R
H15B H 0.3770 -0.2529 0.3845 0.121 Uiso 1 calc R
C16 C 0.6706(5) -0.2463(2) 0.5838(3) 0.0658(13) Uani 1 d .
H16 H 0.6577 -0.2441 0.6432 0.079 Uiso 1 calc R
H16A H 0.7541 -0.2274 0.5735 0.079 Uiso 1 calc R
H16B H 0.6593 -0.3045 0.5640 0.079 Uiso 1 calc R
N5 N 0.7151(4) 0.0530(2) 0.4531(2) 0.0601(10) Uani 1 d .
N6 N 1.1109(3) 0.08509(19) 0.3347(2) 0.0573(9) Uani 1 d .
N7 N 0.9530(4) -0.1765(2) 0.3973(2) 0.0734(11) Uani 1 d .
C17 C 0.8173(4) 0.0388(2) 0.4671(2) 0.0440(10) Uani 1 d .
C18 C 1.0676(4) 0.0548(2) 0.3931(2) 0.0409(9) Uani 1 d .
C19 C 0.9700(4) -0.1152(2) 0.4344(2) 0.0457(9) Uani 1 d .
O1W O 0.1904(3) 0.09517(17) 0.05669(19) 0.0704(8) Uani 1 d .
O2W O 0.8147(3) 0.68999(16) 0.30293(17) 0.0631(8) Uani 1 d .
O1 O 0.6109(5) -0.0413(3) 1.0282(4) 0.076 Uiso 0.50 d PD
O2 O 0.4756(6) 0.0667(3) 1.0662(3) 0.076 Uiso 0.50 d PD
O3 O 0.3940(5) -0.0486(3) 0.9873(4) 0.076 Uiso 0.50 d PD
O4 O 0.5257(6) 0.0527(3) 0.9241(3) 0.076 Uiso 0.50 d PD

loop_
_atom_site_aniso_label
_atom_site_aniso_U_11
_atom_site_aniso_U_22
_atom_site_aniso_U_33
_atom_site_aniso_U_23
_atom_site_aniso_U_13
_atom_site_aniso_U_12
Cu2 0.0467(4) 0.0383(3) 0.0340(3) -0.0022(3) -0.0089(3) 0.0059(3)
Cu1 0.0428(4) 0.0579(4) 0.0335(3) 0.0015(3) 0.0032(3) 0.0084(3)
Cr 0.0283(5) 0.0378(4) 0.0311(4) -0.0022(3) -0.0002(3) -0.0018(3)
Cl 0.0509(14) 0.1094(18) 0.245(4) 0.0209(19) -0.0067(17) 0.0081(12)
N1 0.054(2) 0.0680(19) 0.0267(16) -0.0045(13) -0.0032(15) 0.0080(16)
N2 0.058(2) 0.0543(18) 0.0375(18) 0.0055(13) -0.0114(16) -0.0039(15)
C1 0.055(3) 0.086(3) 0.0239(17) -0.010(2) -0.0012(16) -0.014(2)
C2 0.060(3) 0.085(3) 0.035(2) 0.0147(19) 0.002(2) -0.023(2)
C3 0.062(3) 0.053(2) 0.046(2) 0.0107(17) -0.022(2) -0.0113(19)
C4 0.068(3) 0.069(3) 0.064(3) -0.003(2) 0.010(3) 0.019(2)
C5 0.062(3) 0.054(2) 0.060(3) -0.0162(18) 0.018(2) 0.0088(19)
C6 0.083(4) 0.139(5) 0.047(3) -0.006(3) 0.021(3) 0.010(3)
C7 0.072(3) 0.068(3) 0.064(3) 0.002(2) -0.024(3) -0.006(2)
C8 0.118(5) 0.068(3) 0.096(4) 0.021(3) 0.007(4) -0.009(3)
N3 0.048(2) 0.0434(16) 0.0381(17) -0.0048(12) -0.0031(15) 0.0070(13)
N4 0.051(2) 0.0323(14) 0.0326(15) 0.0033(11) -0.0005(14) 0.0038(12)
C9 0.071(3) 0.044(2) 0.049(2) -0.0120(16) -0.010(2) 0.0089(19)
C10 0.059(3) 0.047(2) 0.059(3) -0.0030(17) -0.004(2) 0.0165(19)
C11 0.047(3) 0.0409(19) 0.049(2) -0.0035(15) 0.0061(19) -0.0078(16)
C12 0.061(3) 0.056(2) 0.042(2) 0.0028(17) 0.000(2) 0.0089(19)
C13 0.080(3) 0.053(2) 0.038(2) -0.0041(16) -0.019(2) 0.011(2)
C14 0.162(6) 0.078(3) 0.063(3) -0.023(3) -0.029(3) 0.052(3)
C15 0.104(5) 0.076(3) 0.123(5) 0.001(3) 0.005(4) -0.024(3)
C16 0.083(4) 0.051(2) 0.062(3) 0.0079(18) -0.011(3) 0.008(2)
N5 0.039(2) 0.073(2) 0.068(3) 0.0003(17) -0.002(2) -0.0055(18)
N6 0.068(3) 0.0513(18) 0.052(2) 0.0066(15) 0.0003(18) -0.0071(16)
N7 0.079(3) 0.076(3) 0.066(3) -0.018(2) 0.002(2) -0.008(2)
C17 0.061(3) 0.0382(18) 0.0317(19) -0.0054(14) -0.0053(19) -0.0008(18)
C18 0.042(3) 0.044(2) 0.036(2) 0.0010(14) 0.0022(18) -0.0018(16)
C19 0.065(3) 0.0408(19) 0.0311(19) -0.0043(15) -0.0007(18) 0.0076(17)
O1W 0.065(2) 0.079(2) 0.067(2) -0.0080(15) -0.0030(16) 0.0008(16)
O2W 0.066(2) 0.0654(17) 0.0581(18) -0.0077(13) 0.0048(15) -0.0035(14)

loop_
_atom_type_symbol
_atom_type_description
_atom_type_scat_dispersion_real
_atom_type_scat_dispersion_imag
_atom_type_scat_source
C C 0.0033 0.0016 'International Tables Vol C Tables 4.2.6.8 and 6.1.1.4'
H H 0.0000 0.0000 'International Tables Vol C Tables 4.2.6.8 and 6.1.1.4'
N N 0.0061 0.0033 'International Tables Vol C Tables 4.2.6.8 and 6.1.1.4'
O O 0.0106 0.0060 'International Tables Vol C Tables 4.2.6.8 and 6.1.1.4'
Cu Cu 0.3201 1.2651 'International Tables Vol C Tables 4.2.6.8 and 6.1.1.4'
Cr Cr 0.3209 0.6236 'International Tables Vol C Tables 4.2.6.8 and 6.1.1.4'
Cl Cl 0.1484 0.1585 'International Tables Vol C Tables 4.2.6.8 and 6.1.1.4'

loop_
_geom_angle_atom_site_label_1
_geom_angle_atom_site_label_2
_geom_angle_atom_site_label_3
_geom_angle
_geom_angle_site_symmetry_1
_geom_angle_site_symmetry_3
N3 Cu2 N3 180.0 3_656 .
N3 Cu2 N4 86.33(11) 3_656 .
N3 Cu2 N4 93.67(11) . .
N3 Cu2 N4 93.67(11) 3_656 3_656
N3 Cu2 N4 86.33(11) . 3_656
N4 Cu2 N4 180.0 . 3_656
N1 Cu1 N1 180.0 3_757 .
N1 Cu1 N2 94.73(13) 3_757 3_757
N1 Cu1 N2 85.27(13) . 3_757
N1 Cu1 N2 85.27(13) 3_757 .
N1 Cu1 N2 94.73(13) . .
N2 Cu1 N2 180.0 3_757 .
C18 Cr C18 180.0 3_756 .
C18 Cr C19 89.54(13) 3_756 3_756
C18 Cr C19 90.46(13) . 3_756
C18 Cr C19 90.46(13) 3_756 .
C18 Cr C19 89.54(13) . .
C19 Cr C19 180.0 3_756 .
C18 Cr C17 92.02(15) 3_756 3_756
C18 Cr C17 87.98(15) . 3_756
C19 Cr C17 90.11(14) 3_756 3_756
C19 Cr C17 89.89(14) . 3_756
C18 Cr C17 87.98(15) 3_756 .
C18 Cr C17 92.02(15) . .
C19 Cr C17 89.89(14) 3_756 .
C19 Cr C17 90.11(14) . .
C17 Cr C17 180.0 3_756 .
O3 Cl O3 180.0 3_657 .
O3 Cl O1 61.4(3) 3_657 .
O3 Cl O1 118.6(3) . .
O3 Cl O1 118.6(3) 3_657 3_657
O3 Cl O1 61.4(3) . 3_657
O1 Cl O1 180.000(2) . 3_657
O3 Cl O4 68.6(3) 3_657 .
O3 Cl O4 111.4(3) . .
O1 Cl O4 108.8(3) . .
O1 Cl O4 71.2(3) 3_657 .
O3 Cl O4 111.4(3) 3_657 3_657
O3 Cl O4 68.6(3) . 3_657
O1 Cl O4 71.2(3) . 3_657
O1 Cl O4 108.8(3) 3_657 3_657
O4 Cl O4 180.000(2) . 3_657
O3 Cl O2 108.1(3) 3_657 3_657
O3 Cl O2 71.9(3) . 3_657
O1 Cl O2 74.9(3) . 3_657
O1 Cl O2 105.1(3) 3_657 3_657
O4 Cl O2 76.5(3) . 3_657
O4 Cl O2 103.5(3) 3_657 3_657
O3 Cl O2 71.9(3) 3_657 .
O3 Cl O2 108.1(3) . .
O1 Cl O2 105.1(3) . .
O1 Cl O2 74.9(3) 3_657 .
O4 Cl O2 103.5(3) . .
O4 Cl O2 76.5(3) 3_657 .
O2 Cl O2 180.000(2) 3_657 .
C5 N1 C1 112.9(3) 3_757 .
C5 N1 Cu1 105.9(2) 3_757 .
C1 N1 Cu1 118.6(2) . .
C4 N2 C3 114.0(3) . .
C4 N2 Cu1 107.6(2) . .
C3 N2 Cu1 120.3(2) . .
N1 C1 C2 110.4(3) . .
N1 C1 C6 109.2(3) . .
C2 C1 C6 109.6(4) . .
N1 C1 H1 101.0(17) . .
C2 C1 H1 122.3(16) . .
C6 C1 H1 103.6(17) . .
C1 C2 C3 118.9(3) . .
C1 C2 H2 107.6 . .
C3 C2 H2 107.6 . .
C1 C2 H2A 107.6 . .
C3 C2 H2A 107.6 . .
H2 C2 H2A 107.0 . .
N2 C3 C7 110.2(3) . .
N2 C3 C8 109.7(4) . .
C7 C3 C8 109.8(4) . .
N2 C3 C2 107.1(3) . .
C7 C3 C2 111.6(4) . .
C8 C3 C2 108.5(4) . .
N2 C4 C5 107.4(3) . .
N2 C4 H4 110.2 . .
C5 C4 H4 110.2 . .
N2 C4 H4A 110.2 . .
C5 C4 H4A 110.2 . .
H4 C4 H4A 108.5 . .
N1 C5 C4 108.8(3) 3_757 .
N1 C5 H5 109.9 3_757 .
C4 C5 H5 109.9 . .
N1 C5 H5A 109.9 3_757 .
C4 C5 H5A 109.9 . .
H5 C5 H5A 108.3 . .
C1 C6 H6 109.5 . .
C1 C6 H6A 109.5 . .
H6 C6 H6A 109.5 . .
C1 C6 H6B 109.5 . .
H6 C6 H6B 109.5 . .
H6A C6 H6B 109.5 . .
C3 C7 H7 109.5 . .
C3 C7 H7A 109.5 . .
H7 C7 H7A 109.5 . .
C3 C7 H7B 109.5 . .
H7 C7 H7B 109.5 . .
H7A C7 H7B 109.5 . .
C3 C8 H8 109.5 . .
C3 C8 H8A 109.5 . .
H8 C8 H8A 109.5 . .
C3 C8 H8B 109.5 . .
H8 C8 H8B 109.5 . .
H8A C8 H8B 109.5 . .
C9 N3 C13 113.8(3) . 3_656
C9 N3 Cu2 120.1(2) . .
C13 N3 Cu2 105.8(2) 3_656 .
C11 N4 C12 112.4(3) . .
C11 N4 Cu2 120.0(2) . .
C12 N4 Cu2 104.7(2) . .
C15 C9 N3 114.6(4) . .
C15 C9 C14 104.7(4) . .
N3 C9 C14 109.7(4) . .
C15 C9 C10 113.3(4) . .
N3 C9 C10 106.7(3) . .
C14 C9 C10 107.6(4) . .
C11 C10 C9 118.6(3) . .
C11 C10 H10 107.7 . .
C9 C10 H10 107.7 . .
C11 C10 H10A 107.7 . .
C9 C10 H10A 107.7 . .
H10 C10 H10A 107.1 . .
N4 C11 C16 111.1(3) . .
N4 C11 C10 107.7(3) . .
C16 C11 C10 107.9(3) . .
N4 C11 H11 110.0 . .
C16 C11 H11 110.0 . .
C10 C11 H11 110.0 . .
C13 C12 N4 107.6(3) . .
C13 C12 H12 110.2 . .
N4 C12 H12 110.2 . .
C13 C12 H12A 110.2 . .
N4 C12 H12A 110.2 . .
H12 C12 H12A 108.5 . .
C12 C13 N3 107.5(3) . 3_656
C12 C13 H13 110.2 . .
N3 C13 H13 110.2 3_656 .
C12 C13 H13A 110.2 . .
N3 C13 H13A 110.2 3_656 .
H13 C13 H13A 108.5 . .
C9 C14 H14 109.5 . .
C9 C14 H14A 109.5 . .
H14 C14 H14A 109.5 . .
C9 C14 H14B 109.5 . .
H14 C14 H14B 109.5 . .
H14A C14 H14B 109.5 . .
C9 C15 H15 109.5 . .
C9 C15 H15A 109.5 . .
H15 C15 H15A 109.5 . .
C9 C15 H15B 109.5 . .
H15 C15 H15B 109.5 . .
H15A C15 H15B 109.5 . .
C11 C16 H16 109.5 . .
C11 C16 H16A 109.5 . .
H16 C16 H16A 109.5 . .
C11 C16 H16B 109.5 . .
H16 C16 H16B 109.5 . .
H16A C16 H16B 109.5 . .
N5 C17 Cr 173.5(3) . .
N6 C18 Cr 177.0(3) . .
N7 C19 Cr 178.4(3) . .
Cl O1 O3 58.1(3) . 3_657
Cl O1 O4 57.0(3) . 3_657
O3 O1 O4 99.0(4) 3_657 3_657
Cl O1 O2 55.3(3) . 3_657
O3 O1 O2 93.3(4) 3_657 3_657
O4 O1 O2 86.0(4) 3_657 3_657
Cl O2 O3 50.2(2) . 3_657
Cl O2 O1 49.9(2) . 3_657
O3 O2 O1 86.9(3) 3_657 3_657
Cl O3 O1 60.5(3) . 3_657
Cl O3 O4 59.4(3) . 3_657
O1 O3 O4 101.8(4) 3_657 3_657
Cl O3 O2 57.9(3) . 3_657
O1 O3 O2 95.8(4) 3_657 3_657
O4 O3 O2 90.9(4) 3_657 3_657
Cl O4 O3 51.9(2) . 3_657
Cl O4 O1 51.9(2) . 3_657
O3 O4 O1 92.2(4) 3_657 3_657

loop_
_geom_bond_atom_site_label_1
_geom_bond_atom_site_label_2
_geom_bond_distance
_geom_bond_site_symmetry_2
Cu2 N3 2.038(3) 3_656
Cu2 N3 2.038(3) .
Cu2 N4 2.044(2) .
Cu2 N4 2.044(2) 3_656
Cu1 N1 2.027(3) 3_757
Cu1 N1 2.027(3) .
Cu1 N2 2.048(3) 3_757
Cu1 N2 2.048(3) .
Cr C18 2.059(4) 3_756
Cr C18 2.059(4) .
Cr C19 2.083(3) 3_756
Cr C19 2.083(3) .
Cr C17 2.083(5) 3_756
Cr C17 2.083(5) .
Cl O3 1.365(5) 3_657
Cl O3 1.365(5) .
Cl O1 1.400(5) .
Cl O1 1.400(5) 3_657
Cl O4 1.493(5) .
Cl O4 1.493(5) 3_657
Cl O2 1.505(5) 3_657
Cl O2 1.505(5) .
N1 C5 1.482(5) 3_757
N1 C1 1.516(5) .
N2 C4 1.486(5) .
N2 C3 1.490(5) .
C1 C2 1.520(6) .
C1 C6 1.539(6) .
C1 H1 1.13(3) .
C2 C3 1.536(6) .
C2 H2 0.9700 .
C2 H2A 0.9700 .
C3 C7 1.521(5) .
C3 C8 1.534(5) .
C4 C5 1.503(5) .
C4 H4 0.9700 .
C4 H4A 0.9700 .
C5 N1 1.482(5) 3_757
C5 H5 0.9700 .
C5 H5A 0.9700 .
C6 H6 0.9600 .
C6 H6A 0.9600 .
C6 H6B 0.9600 .
C7 H7 0.9600 .
C7 H7A 0.9600 .
C7 H7B 0.9600 .
C8 H8 0.9600 .
C8 H8A 0.9600 .
C8 H8B 0.9600 .
N3 C9 1.509(4) .
N3 C13 1.509(4) 3_656
N4 C11 1.496(4) .
N4 C12 1.510(4) .
C9 C15 1.448(6) .
C9 C14 1.524(6) .
C9 C10 1.532(5) .
C10 C11 1.531(5) .
C10 H10 0.9700 .
C10 H10A 0.9700 .
C11 C16 1.508(5) .
C11 H11 0.9800 .
C12 C13 1.493(5) .
C12 H12 0.9700 .
C12 H12A 0.9700 .
C13 N3 1.509(4) 3_656
C13 H13 0.9700 .
C13 H13A 0.9700 .
C14 H14 0.9600 .
C14 H14A 0.9600 .
C14 H14B 0.9600 .
C15 H15 0.9600 .
C15 H15A 0.9600 .
C15 H15B 0.9600 .
C16 H16 0.9600 .
C16 H16A 0.9600 .
C16 H16B 0.9600 .
N5 C17 1.125(5) .
N6 C18 1.156(4) .
N7 C19 1.128(4) .
O1 O3 1.413(7) 3_657
O1 O4 1.685(8) 3_657
O1 O2 1.768(8) 3_657
O2 O3 1.689(8) 3_657
O2 O1 1.768(8) 3_657
O3 O1 1.413(7) 3_657
O3 O4 1.615(8) 3_657
O3 O2 1.689(8) 3_657
O4 O3 1.615(8) 3_657
O4 O1 1.685(8) 3_657
